data_7242340
loop_
_publ_author_name
'Athiyarath, Vignesh'
'Roy, Naveen J.'
'Vijil, A. T. V.'
'Sureshan, Kana M.'

_publ_section_title
;
 Synthesis of novel seven-membered carbasugars and evaluation of their
 glycosidase inhibition potentials
;
_journal_issue 16
_journal_name_full 'RSC Advances'
_journal_page_first 9410
_journal_page_last 9420
_journal_paper_doi 10.1039/D1RA00804H
_journal_volume 11
_journal_year 2021
_chemical_absolute_configuration rm
_chemical_formula_moiety 'C16 H34 O9'
_chemical_formula_sum 'C16 H34 O9'
_chemical_formula_weight 370.43
_space_group_crystal_system monoclinic
_space_group_IT_number 5
_space_group_name_Hall 'C 2y'
_space_group_name_H-M_alt 'C 1 2 1'
_atom_sites_solution_hydrogens mixed
_audit_creation_method SHELXL-2014
_audit_update_record
;
2020-11-26 deposited with the CCDC.	2021-02-23 downloaded from the CCDC.
;
_cell_angle_alpha 90
_cell_angle_beta 94.740(4)
_cell_angle_gamma 90
_cell_formula_units_Z 2
_cell_length_a 14.4368(11)
_cell_length_b 4.9452(4)
_cell_length_c 12.9747(10)
_cell_measurement_reflns_used 2442
_cell_measurement_temperature 296(2)
_cell_measurement_theta_max 28.34
_cell_measurement_theta_min 2.83
_cell_volume 923.13(12)
_computing_cell_refinement 'Bruker SAINT'
_computing_data_collection 'Bruker APEX2'
_computing_data_reduction 'Bruker SAINT'
_computing_molecular_graphics 'Bruker SHELXTL'
_computing_publication_material 'Bruker SHELXTL'
_computing_structure_refinement 'SHELXL-2014 (Sheldrick, 2014)'
_computing_structure_solution 'SHELXL-2014 (Sheldrick, 2014)'
_diffrn_ambient_temperature 296(2)
_diffrn_detector_area_resol_mean 0
_diffrn_measured_fraction_theta_full 0.999
_diffrn_measured_fraction_theta_max 0.998
_diffrn_measurement_device_type 'Bruker APEX-II CCD'
_diffrn_measurement_method '\f and \w scans'
_diffrn_radiation_type MoK\a
_diffrn_radiation_wavelength 0.71073
_diffrn_reflns_av_R_equivalents 0.1379
_diffrn_reflns_av_unetI/netI 0.0826
_diffrn_reflns_Laue_measured_fraction_full 0.999
_diffrn_reflns_Laue_measured_fraction_max 0.998
_diffrn_reflns_limit_h_max 17
_diffrn_reflns_limit_h_min -17
_diffrn_reflns_limit_k_max 6
_diffrn_reflns_limit_k_min -5
_diffrn_reflns_limit_l_max 15
_diffrn_reflns_limit_l_min -15
_diffrn_reflns_number 3993
_diffrn_reflns_point_group_measured_fraction_full 0.999
_diffrn_reflns_point_group_measured_fraction_max 0.998
_diffrn_reflns_theta_full 25.242
_diffrn_reflns_theta_max 25.980
_diffrn_reflns_theta_min 2.832
_diffrn_source 'sealed tube'
_exptl_absorpt_coefficient_mu 0.108
_exptl_absorpt_correction_T_max 0.9886
_exptl_absorpt_correction_T_min 0.9719
_exptl_absorpt_correction_type multi-scan
_exptl_absorpt_process_details SADABS
_exptl_crystal_colour colourless
_exptl_crystal_density_diffrn 1.333
_exptl_crystal_density_meas 1.332
_exptl_crystal_density_method NONE
_exptl_crystal_description rectangular
_exptl_crystal_F_000 404
_exptl_crystal_size_max 0.250
_exptl_crystal_size_mid 0.100
_exptl_crystal_size_min 0.100
_refine_diff_density_max 0.298
_refine_diff_density_min -0.193
_refine_diff_density_rms 0.060
_refine_ls_abs_structure_details
;
 Refined as an inversion twin.
;
_refine_ls_abs_structure_Flack -2(2)
_refine_ls_extinction_method none
_refine_ls_goodness_of_fit_ref 1.062
_refine_ls_hydrogen_treatment mixed
_refine_ls_matrix_type full
_refine_ls_number_parameters 124
_refine_ls_number_reflns 1748
_refine_ls_number_restraints 2
_refine_ls_restrained_S_all 1.061
_refine_ls_R_factor_all 0.0663
_refine_ls_R_factor_gt 0.0593
_refine_ls_shift/su_max 0.000
_refine_ls_shift/su_mean 0.000
_refine_ls_structure_factor_coef Fsqd
_refine_ls_weighting_details 'w=1/[\s^2^(Fo^2^)+(0.1038P)^2^] where P=(Fo^2^+2Fc^2^)/3'
_refine_ls_weighting_scheme calc
_refine_ls_wR_factor_gt 0.1522
_refine_ls_wR_factor_ref 0.1570
_reflns_Friedel_coverage 0.786
_reflns_Friedel_fraction_full 1.000
_reflns_Friedel_fraction_max 0.999
_reflns_number_gt 1571
_reflns_number_total 1748
_reflns_threshold_expression 'I > 2\s(I)'
_cod_data_source_file d1ra00804h2.cif
_cod_data_source_block shelx
_cod_depositor_comments
;
The following automatic conversions were performed:

data item '_chemical_absolute_configuration' value 'RM' was changed
to 'rm' in accordance with the
/home/data/users/saulius/crontab/automatic-downloads/rss-feeds/RSC/lib/dictionaries/cif_core.dic
dictionary named 'cif_core.dic' version 2.4.2 last updated on
2011-04-26.

Automatic conversion script
Id: cif_fix_values 7556 2019-12-06 15:28:31Z antanas 
;
_cod_original_sg_symbol_H-M 'C 2'
_cod_database_code 7242340
_shelx_space_group_comment
;
The symmetry employed for this shelxl refinement is uniquely defined
by the following loop, which should always be used as a source of
symmetry information in preference to the above space-group names.
They are only intended as comments.
;
_shelx_estimated_absorpt_t_min 0.974
_shelx_estimated_absorpt_t_max 0.989
_shelxl_version_number 2014-3

loop_
_space_group_symop_operation_xyz
'x, y, z'
'-x, y, -z'
'x+1/2, y+1/2, z'
'-x+1/2, y+1/2, -z'

loop_
_atom_site_label
_atom_site_type_symbol
_atom_site_fract_x
_atom_site_fract_y
_atom_site_fract_z
_atom_site_U_iso_or_equiv
_atom_site_adp_type
_atom_site_occupancy
_atom_site_site_symmetry_order
_atom_site_calc_flag
_atom_site_refinement_flags_posn
_atom_site_refinement_flags_adp
_atom_site_refinement_flags_occupancy
_atom_site_disorder_assembly
_atom_site_disorder_group
C1 C 0.3355(2) 0.9048(7) 0.6623(2) 0.0376(8) Uani 1 1 d . . . . .
H1 H 0.3181 1.0951 0.6523 0.045 Uiso 1 1 calc R U . . .
C2 C 0.2498(3) 0.7292(9) 0.6369(3) 0.0439(8) Uani 1 1 d . . . . .
H2A H 0.2445 0.6981 0.5628 0.053 Uiso 1 1 calc R U . . .
H2B H 0.2615 0.5551 0.6698 0.053 Uiso 1 1 calc R U . . .
C3 C 0.1559(2) 0.8282(9) 0.6663(3) 0.0462(10) Uani 1 1 d . . . . .
H3A H 0.1160 0.6716 0.6707 0.055 Uiso 1 1 calc R U . . .
H3B H 0.1290 0.9396 0.6101 0.055 Uiso 1 1 calc R U . . .
C4 C 0.1525(2) 0.9890(8) 0.7664(3) 0.0361(7) Uani 1 1 d . . . . .
H4 H 0.1704 1.1756 0.7522 0.043 Uiso 1 1 calc R U . . .
C5 C 0.2170(2) 0.8875(6) 0.8573(2) 0.0307(7) Uani 1 1 d . . . . .
H5 H 0.1931 0.9591 0.9203 0.037 Uiso 1 1 calc R U . . .
C6 C 0.3165(2) 0.9916(7) 0.8548(2) 0.0304(7) Uani 1 1 d . . . . .
H6 H 0.3140 1.1872 0.8426 0.037 Uiso 1 1 calc R U . . .
C7 C 0.3745(2) 0.8639(7) 0.7748(2) 0.0299(7) Uani 1 1 d . . . . .
H7 H 0.3796 0.6695 0.7887 0.036 Uiso 1 1 calc R U . . .
C8 C 0.4099(3) 0.8329(12) 0.5883(3) 0.0605(13) Uani 1 1 d . . . . .
H8A H 0.3860 0.8681 0.5183 0.091 Uiso 1 1 calc R U . . .
H8B H 0.4257 0.6450 0.5957 0.091 Uiso 1 1 calc R U . . .
H8C H 0.4644 0.9410 0.6048 0.091 Uiso 1 1 calc R U . . .
O1 O 0.05873(16) 0.9940(6) 0.7958(2) 0.0472(7) Uani 1 1 d . . . . .
H1A H 0.0362 0.8420 0.7898 0.071 Uiso 1 1 calc R U . . .
O1' O 0.5000 1.3502(12) 1.0000 0.0616(12) Uani 1 2 d DS T P . .
O2 O 0.21239(19) 0.6026(5) 0.86343(18) 0.0383(6) Uani 1 1 d . . . . .
H2 H 0.1924 0.5589 0.9184 0.057 Uiso 1 1 calc R U . . .
O3 O 0.36125(17) 0.9452(6) 0.95596(17) 0.0427(7) Uani 1 1 d . . . . .
H3 H 0.4100 1.0307 0.9627 0.064 Uiso 1 1 calc R U . . .
O4 O 0.46546(15) 0.9834(6) 0.79180(19) 0.0393(6) Uani 1 1 d . . . . .
H4A H 0.5050 0.8640 0.7940 0.059 Uiso 1 1 calc R U . . .
H1' H 0.488(4) 1.459(13) 1.057(4) 0.10(2) Uiso 1 1 d D . . . .

loop_
_atom_site_aniso_label
_atom_site_aniso_U_11
_atom_site_aniso_U_22
_atom_site_aniso_U_33
_atom_site_aniso_U_23
_atom_site_aniso_U_13
_atom_site_aniso_U_12
C1 0.0337(16) 0.0412(19) 0.0386(17) 0.0029(14) 0.0078(13) 0.0031(14)
C2 0.042(2) 0.049(2) 0.0410(18) -0.0079(16) 0.0023(15) -0.0035(17)
C3 0.0321(19) 0.065(3) 0.0403(18) 0.0034(17) -0.0010(14) -0.0027(16)
C4 0.0253(15) 0.0284(14) 0.0549(19) 0.0034(15) 0.0060(13) 0.0031(13)
C5 0.0278(15) 0.0291(15) 0.0364(15) -0.0027(13) 0.0104(13) 0.0042(12)
C6 0.0289(15) 0.0303(14) 0.0324(14) -0.0014(13) 0.0046(11) 0.0024(13)
C7 0.0232(15) 0.0295(15) 0.0375(16) -0.0024(12) 0.0055(12) 0.0009(12)
C8 0.044(2) 0.097(4) 0.0433(19) -0.006(2) 0.0146(17) 0.002(2)
O1 0.0255(11) 0.0406(13) 0.0760(18) -0.0040(14) 0.0075(11) 0.0039(11)
O1' 0.057(3) 0.082(3) 0.047(2) 0.000 0.0090(19) 0.000
O2 0.0458(14) 0.0293(12) 0.0420(13) 0.0042(10) 0.0164(10) 0.0011(10)
O3 0.0350(12) 0.0594(19) 0.0336(11) -0.0041(11) 0.0023(9) 0.0005(12)
O4 0.0238(11) 0.0389(12) 0.0557(14) -0.0052(12) 0.0070(9) -0.0005(10)

loop_
_atom_type_symbol
_atom_type_description
_atom_type_scat_dispersion_real
_atom_type_scat_dispersion_imag
_atom_type_scat_source
C C 0.0033 0.0016 'International Tables Vol C Tables 4.2.6.8 and 6.1.1.4'
H H 0.0000 0.0000 'International Tables Vol C Tables 4.2.6.8 and 6.1.1.4'
O O 0.0106 0.0060 'International Tables Vol C Tables 4.2.6.8 and 6.1.1.4'

loop_
_geom_angle_atom_site_label_1
_geom_angle_atom_site_label_2
_geom_angle_atom_site_label_3
_geom_angle
_geom_angle_site_symmetry_1
_geom_angle_site_symmetry_3
_geom_angle_publ_flag
C2 C1 C7 111.0(3) . . ?
C2 C1 C8 109.2(3) . . ?
C7 C1 C8 110.1(3) . . ?
C2 C1 H1 108.8 . . ?
C7 C1 H1 108.8 . . ?
C8 C1 H1 108.8 . . ?
C3 C2 C1 119.1(3) . . ?
C3 C2 H2A 107.5 . . ?
C1 C2 H2A 107.5 . . ?
C3 C2 H2B 107.5 . . ?
C1 C2 H2B 107.5 . . ?
H2A C2 H2B 107.0 . . ?
C2 C3 C4 118.3(3) . . ?
C2 C3 H3A 107.7 . . ?
C4 C3 H3A 107.7 . . ?
C2 C3 H3B 107.7 . . ?
C4 C3 H3B 107.7 . . ?
H3A C3 H3B 107.1 . . ?
O1 C4 C5 109.2(3) . . ?
O1 C4 C3 109.4(3) . . ?
C5 C4 C3 115.2(3) . . ?
O1 C4 H4 107.6 . . ?
C5 C4 H4 107.6 . . ?
C3 C4 H4 107.6 . . ?
O2 C5 C4 110.1(3) . . ?
O2 C5 C6 112.7(3) . . ?
C4 C5 C6 112.8(3) . . ?
O2 C5 H5 107.0 . . ?
C4 C5 H5 107.0 . . ?
C6 C5 H5 107.0 . . ?
O3 C6 C7 109.0(3) . . ?
O3 C6 C5 106.3(2) . . ?
C7 C6 C5 116.4(3) . . ?
O3 C6 H6 108.3 . . ?
C7 C6 H6 108.3 . . ?
C5 C6 H6 108.3 . . ?
O4 C7 C6 105.8(2) . . ?
O4 C7 C1 110.4(3) . . ?
C6 C7 C1 114.5(3) . . ?
O4 C7 H7 108.7 . . ?
C6 C7 H7 108.7 . . ?
C1 C7 H7 108.7 . . ?
C1 C8 H8A 109.5 . . ?
C1 C8 H8B 109.5 . . ?
H8A C8 H8B 109.5 . . ?
C1 C8 H8C 109.5 . . ?
H8A C8 H8C 109.5 . . ?
H8B C8 H8C 109.5 . . ?
C4 O1 H1A 109.5 . . ?
C5 O2 H2 109.5 . . ?
C6 O3 H3 109.5 . . ?
C7 O4 H4A 109.5 . . ?

loop_
_geom_bond_atom_site_label_1
_geom_bond_atom_site_label_2
_geom_bond_distance
_geom_bond_site_symmetry_2
_geom_bond_publ_flag
C1 C2 1.525(5) . ?
C1 C7 1.534(4) . ?
C1 C8 1.540(5) . ?
C1 H1 0.9800 . ?
C2 C3 1.519(5) . ?
C2 H2A 0.9700 . ?
C2 H2B 0.9700 . ?
C3 C4 1.528(5) . ?
C3 H3A 0.9700 . ?
C3 H3B 0.9700 . ?
C4 O1 1.437(4) . ?
C4 C5 1.525(4) . ?
C4 H4 0.9800 . ?
C5 O2 1.413(4) . ?
C5 C6 1.528(4) . ?
C5 H5 0.9800 . ?
C6 O3 1.432(4) . ?
C6 C7 1.524(4) . ?
C6 H6 0.9800 . ?
C7 O4 1.441(4) . ?
C7 H7 0.9800 . ?
C8 H8A 0.9600 . ?
C8 H8B 0.9600 . ?
C8 H8C 0.9600 . ?
O1 H1A 0.8200 . ?
O1' H1' 0.94(2) . ?
O2 H2 0.8200 . ?
O3 H3 0.8200 . ?
O4 H4A 0.8200 . ?

loop_
_geom_hbond_atom_site_label_D
_geom_hbond_atom_site_label_H
_geom_hbond_atom_site_label_A
_geom_hbond_distance_DH
_geom_hbond_distance_HA
_geom_hbond_distance_DA
_geom_hbond_angle_DHA
_geom_hbond_site_symmetry_A
C4 H4 O2 0.98 2.60 3.370(5) 135.4 1_565
C6 H6 O2 0.98 2.55 3.380(4) 142.3 1_565
O1 H1A O4 0.82 2.05 2.860(4) 170.6 3_445
O2 H2 O3 0.82 1.94 2.764(3) 176.6 4_547
O3 H3 O1' 0.82 2.08 2.857(5) 158.7 .
O4 H4A O1 0.82 1.99 2.768(4) 159.0 3_545
O1' H1' O1 0.94(2) 2.09(4) 2.935(3) 149(7) 4_557
C4 H4 O2 0.98 2.60 3.370(5) 135.4 1_565
C6 H6 O2 0.98 2.55 3.380(4) 142.3 1_565
O1 H1A O4 0.82 2.05 2.860(4) 170.6 3_445
O2 H2 O3 0.82 1.94 2.764(3) 176.6 4_547
O3 H3 O1' 0.82 2.08 2.857(5) 158.7 .
O4 H4A O1 0.82 1.99 2.768(4) 159.0 3_545
O1' H1' O1 0.94(2) 2.09(4) 2.935(3) 149(7) 4_557
